data_1566861
loop_
_publ_author_name
'Peel, Andrew J.'
'Terzopoulos, Alexandros'
'Jethwa, Rajesh B.'
'Choudhury, Dipanjana'
'Niu, Hao-Che'
'Bond, Andrew D.'
'Slaughter, Jonathan'
'Wright, Dominic S.'

_publ_section_title
;
 A chiral phosphazane reagent strategy for the determination of
 enantiomeric excess of amines
;
_journal_name_full 'Chemical Science'
_journal_paper_doi 10.1039/D2SC01692C
_journal_year 2022
_chemical_absolute_configuration ad
_chemical_formula_moiety 'C27 H47 N3 O P2'
_chemical_formula_sum 'C27 H47 N3 O P2'
_chemical_formula_weight 491.61
_space_group_crystal_system triclinic
_space_group_IT_number 1
_space_group_name_Hall 'P 1'
_space_group_name_H-M_alt 'P 1'
_atom_sites_solution_hydrogens geom
_atom_sites_solution_primary dual
_atom_sites_solution_secondary difmap
_audit_creation_method SHELXL-2018/1
_audit_update_record
;
2021-08-26 deposited with the CCDC.	2022-04-12 downloaded from the CCDC.
;
_cell_angle_alpha 103.8986(9)
_cell_angle_beta 90.8396(8)
_cell_angle_gamma 94.8447(15)
_cell_formula_units_Z 2
_cell_length_a 9.5482(2)
_cell_length_b 12.0125(3)
_cell_length_c 13.2604(4)
_cell_measurement_reflns_used 15151
_cell_measurement_temperature 180(2)
_cell_measurement_theta_max 27.48
_cell_measurement_theta_min 1.00
_cell_volume 1470.17(7)
_computing_cell_refinement 'HKL Scalepack (Otwinowski & Minor, 1997)'
_computing_data_collection 'COLLECT (Nonius, 1999)'
_computing_data_reduction 'HKL Denzo and Scalepack (Otwinowski & Minor, 1997)'
_computing_molecular_graphics 'Mercury (Macrae et al., 2008)'
_computing_publication_material SHELXL
_computing_structure_refinement 'SHELXL (Sheldrick, 2015)'
_computing_structure_solution 'SHELXT (Sheldrick, 2015)'
_diffrn_ambient_temperature 180(2)
_diffrn_measured_fraction_theta_full 0.994
_diffrn_measured_fraction_theta_max 0.965
_diffrn_measurement_device_type 'Nonius KappaCCD'
_diffrn_measurement_method '\w and \f-scans'
_diffrn_radiation_type MoK\a
_diffrn_radiation_wavelength 0.71073
_diffrn_reflns_av_R_equivalents 0.0331
_diffrn_reflns_av_unetI/netI 0.0504
_diffrn_reflns_Laue_measured_fraction_full 0.994
_diffrn_reflns_Laue_measured_fraction_max 0.965
_diffrn_reflns_limit_h_max 12
_diffrn_reflns_limit_h_min -12
_diffrn_reflns_limit_k_max 15
_diffrn_reflns_limit_k_min -15
_diffrn_reflns_limit_l_max 16
_diffrn_reflns_limit_l_min -14
_diffrn_reflns_number 15471
_diffrn_reflns_point_group_measured_fraction_full 0.808
_diffrn_reflns_point_group_measured_fraction_max 0.745
_diffrn_reflns_theta_full 25.242
_diffrn_reflns_theta_max 27.446
_diffrn_reflns_theta_min 3.850
_diffrn_source 'fine-focus sealed tube'
_exptl_absorpt_coefficient_mu 0.170
_exptl_absorpt_correction_T_max 0.951
_exptl_absorpt_correction_T_min 0.857
_exptl_absorpt_correction_type multi-scan
_exptl_absorpt_process_details 'SORTAV (Blessing, 1995)'
_exptl_crystal_colour colourless
_exptl_crystal_density_diffrn 1.111
_exptl_crystal_description block
_exptl_crystal_F_000 536
_exptl_crystal_size_max 0.350
_exptl_crystal_size_mid 0.350
_exptl_crystal_size_min 0.300
_refine_diff_density_max 0.432
_refine_diff_density_min -0.253
_refine_diff_density_rms 0.051
_refine_ls_abs_structure_details
;
Flack x determined using 2665 quotients [(I+)-(I-)]/[(I+)+(I-)]
(Parsons, Flack and Wagner, Acta Cryst. B69 (2013) 249-259).
;
_refine_ls_abs_structure_Flack -0.04(6)
_refine_ls_extinction_coef 0.018(4)
_refine_ls_extinction_method 'SHELXL-2018/1 (Sheldrick 2018)'
_refine_ls_goodness_of_fit_ref 1.040
_refine_ls_hydrogen_treatment constr
_refine_ls_matrix_type full
_refine_ls_number_parameters 652
_refine_ls_number_reflns 10018
_refine_ls_number_restraints 99
_refine_ls_restrained_S_all 1.041
_refine_ls_R_factor_all 0.0747
_refine_ls_R_factor_gt 0.0565
_refine_ls_shift/su_max 0.000
_refine_ls_shift/su_mean 0.000
_refine_ls_structure_factor_coef Fsqd
_refine_ls_weighting_details 'w=1/[\s^2^(Fo^2^)+(0.0625P)^2^+1.0164P] where P=(Fo^2^+2Fc^2^)/3'
_refine_ls_weighting_scheme calc
_refine_ls_wR_factor_gt 0.1348
_refine_ls_wR_factor_ref 0.1477
_reflns_Friedel_coverage 0.545
_reflns_Friedel_fraction_full 0.622
_reflns_Friedel_fraction_max 0.526
_reflns_number_gt 8123
_reflns_number_total 10018
_reflns_threshold_expression 'I > 2\s(I)'
_cod_data_source_file d2sc01692c3.cif
_cod_data_source_block 7RS
_cod_database_code 1566861
_cambridge_user_name 'Andrew Peel'
_cambridge_user_crsid ajp208
_cambridge_supervisor_name 'Dominic Wright'
_cambridge_supervisor_crsid dsw1000
_cambridge_crystallographer_name 'Andrew Bond'
_cambridge_crystallographer_crsid adb29
_cambridge_sample_id AJP547B
_cambridge_data_id DW_K3_0084B
_shelx_space_group_comment
;
The symmetry employed for this shelxl refinement is uniquely defined
by the following loop, which should always be used as a source of
symmetry information in preference to the above space-group names.
They are only intended as comments.
;
_shelx_estimated_absorpt_t_min 0.943
_shelx_estimated_absorpt_t_max 0.951

loop_
_space_group_symop_operation_xyz
'x, y, z'

loop_
_atom_site_label
_atom_site_type_symbol
_atom_site_fract_x
_atom_site_fract_y
_atom_site_fract_z
_atom_site_U_iso_or_equiv
_atom_site_adp_type
_atom_site_occupancy
_atom_site_site_symmetry_order
_atom_site_calc_flag
_atom_site_refinement_flags_posn
_atom_site_refinement_flags_adp
_atom_site_refinement_flags_occupancy
_atom_site_disorder_assembly
_atom_site_disorder_group
P1 P 0.01787(12) 0.13524(10) 0.59420(10) 0.0341(3) Uani 1 1 d . . . . .
P2 P 0.03626(12) 0.30611(10) 0.75897(10) 0.0342(3) Uani 1 1 d . . . . .
O1 O 0.1277(5) 0.4193(3) 0.7390(3) 0.0500(11) Uani 1 1 d . . . . .
N1 N -0.0608(5) 0.2605(4) 0.6457(4) 0.0373(11) Uani 1 1 d . . . . .
N2 N 0.1294(5) 0.1933(4) 0.7015(4) 0.0371(11) Uani 1 1 d . . . . .
C1 C -0.1906(6) 0.3006(5) 0.6128(5) 0.0490(16) Uani 1 1 d . . . . .
C2 C -0.2719(11) 0.2034(8) 0.5349(11) 0.161(6) Uani 1 1 d . . . . .
H2A H -0.360079 0.229458 0.514276 0.242 Uiso 1 1 calc R U . . .
H2B H -0.292813 0.138203 0.566370 0.242 Uiso 1 1 calc R U . . .
H2C H -0.215633 0.179422 0.473547 0.242 Uiso 1 1 calc R U . . .
C3 C -0.2719(10) 0.3489(13) 0.7013(8) 0.147(5) Uani 1 1 d . . . . .
H3A H -0.348219 0.388153 0.678795 0.220 Uiso 1 1 calc R U . . .
H3B H -0.210895 0.404300 0.753347 0.220 Uiso 1 1 calc R U . . .
H3C H -0.311791 0.287107 0.731749 0.220 Uiso 1 1 calc R U . . .
C4 C -0.1482(11) 0.3954(9) 0.5588(10) 0.128(4) Uani 1 1 d . . . . .
H4A H -0.225970 0.403547 0.512776 0.191 Uiso 1 1 calc R U . . .
H4B H -0.065342 0.375840 0.517709 0.191 Uiso 1 1 calc R U . . .
H4C H -0.125893 0.468118 0.610895 0.191 Uiso 1 1 calc R U . . .
C5 C 0.2108(6) 0.1254(5) 0.7571(6) 0.0496(16) Uani 1 1 d . . . . .
C6 C 0.1116(7) 0.0509(6) 0.8105(6) 0.0591(16) Uani 1 1 d . . . . .
H6A H 0.165993 -0.001346 0.838249 0.089 Uiso 1 1 calc R U . . .
H6B H 0.040052 0.005953 0.759791 0.089 Uiso 1 1 calc R U . . .
H6C H 0.065565 0.100955 0.867488 0.089 Uiso 1 1 calc R U . . .
C7 C 0.3087(9) 0.2046(7) 0.8375(7) 0.084(3) Uani 1 1 d . . . . .
H7A H 0.366282 0.158999 0.871057 0.126 Uiso 1 1 calc R U . . .
H7B H 0.253882 0.252811 0.889886 0.126 Uiso 1 1 calc R U . . .
H7C H 0.369980 0.253726 0.804193 0.126 Uiso 1 1 calc R U . . .
C8 C 0.2928(7) 0.0436(6) 0.6755(7) 0.077(2) Uani 1 1 d . . . . .
H8A H 0.346785 -0.003374 0.710074 0.116 Uiso 1 1 calc R U . . .
H8B H 0.357245 0.089068 0.640796 0.116 Uiso 1 1 calc R U . . .
H8C H 0.226436 -0.006798 0.623826 0.116 Uiso 1 1 calc R U . . .
C9 C 0.1689(6) 0.5155(5) 0.8259(5) 0.0402(14) Uani 1 1 d . . . . .
H9 H 0.191219 0.485909 0.888044 0.048 Uiso 1 1 calc R U . . .
C10 C 0.0598(6) 0.6060(5) 0.8551(5) 0.0545(14) Uani 1 1 d . . . . .
H10A H -0.023106 0.586424 0.806437 0.065 Uiso 1 1 calc R U . . .
H10B H 0.028334 0.612010 0.926880 0.065 Uiso 1 1 calc R U . . .
C11 C 0.1430(6) 0.7179(5) 0.8456(5) 0.0537(14) Uani 1 1 d . . . . .
H11 H 0.104058 0.790011 0.884549 0.064 Uiso 1 1 calc R U . . .
C12 C 0.2945(6) 0.7014(5) 0.8826(5) 0.0420(14) Uani 1 1 d . . . . .
C13 C 0.2985(6) 0.5852(5) 0.8003(5) 0.0431(14) Uani 1 1 d . . . . .
C14 C 0.2632(7) 0.6186(5) 0.6988(5) 0.0537(15) Uani 1 1 d . . . . .
H14A H 0.348651 0.651480 0.671128 0.064 Uiso 1 1 calc R U . . .
H14B H 0.221687 0.550704 0.645635 0.064 Uiso 1 1 calc R U . . .
C15 C 0.1575(7) 0.7081(6) 0.7280(5) 0.0647(17) Uani 1 1 d . . . . .
H15A H 0.066477 0.681505 0.689547 0.078 Uiso 1 1 calc R U . . .
H15B H 0.193669 0.782561 0.714420 0.078 Uiso 1 1 calc R U . . .
C16 C 0.4038(8) 0.7976(6) 0.8693(7) 0.069(2) Uani 1 1 d . . . . .
H16A H 0.397497 0.805965 0.797662 0.103 Uiso 1 1 calc R U . . .
H16B H 0.498184 0.777985 0.884185 0.103 Uiso 1 1 calc R U . . .
H16C H 0.385358 0.870138 0.917397 0.103 Uiso 1 1 calc R U . . .
C17 C 0.3047(7) 0.6933(6) 0.9943(5) 0.0670(17) Uani 1 1 d . . . . .
H17A H 0.232898 0.634662 1.005589 0.100 Uiso 1 1 calc R U . . .
H17B H 0.289539 0.767967 1.040399 0.100 Uiso 1 1 calc R U . . .
H17C H 0.398167 0.671985 1.009366 0.100 Uiso 1 1 calc R U . . .
C18 C 0.4322(6) 0.5264(6) 0.7994(6) 0.0690(19) Uani 1 1 d . . . . .
H18A H 0.510004 0.573786 0.778670 0.103 Uiso 1 1 calc R U . . .
H18B H 0.420420 0.450957 0.749916 0.103 Uiso 1 1 calc R U . . .
H18C H 0.453148 0.516410 0.869112 0.103 Uiso 1 1 calc R U . . .
N3 N 0.1043(5) 0.1595(4) 0.4937(4) 0.0569(15) Uani 0.724(14) 1 d D . P A 1
H3N H 0.105514 0.101132 0.439084 0.068 Uiso 0.724(14) 1 calc R U P A 1
C19 C 0.1806(9) 0.2706(6) 0.4865(7) 0.046(3) Uani 0.724(14) 1 d D U P A 1
H19A H 0.197597 0.321936 0.556860 0.055 Uiso 0.724(14) 1 calc R U P A 1
H19B H 0.123065 0.309393 0.444962 0.055 Uiso 0.724(14) 1 calc R U P A 1
C20 C 0.3208(7) 0.2471(6) 0.4350(5) 0.037(2) Uani 0.724(14) 1 d D U P A 1
H20 H 0.374248 0.198002 0.470029 0.044 Uiso 0.724(14) 1 calc R U P A 1
C21 C 0.4037(7) 0.3653(5) 0.4438(5) 0.063(2) Uani 0.724(14) 1 d D . P A 1
H21A H 0.494788 0.354009 0.411532 0.094 Uiso 0.724(14) 1 calc R U P A 1
H21B H 0.350149 0.411543 0.408185 0.094 Uiso 0.724(14) 1 calc R U P A 1
H21C H 0.418893 0.405328 0.517268 0.094 Uiso 0.724(14) 1 calc R U P A 1
C22 C 0.2908(7) 0.1877(5) 0.3191(4) 0.0508(17) Uani 0.724(14) 1 d D . P A 1
N3' N 0.1043(5) 0.1595(4) 0.4937(4) 0.0569(15) Uani 0.276(14) 1 d D . P A 2
H3N' H 0.068174 0.130504 0.430509 0.068 Uiso 0.276(14) 1 calc R U P A 2
C19' C 0.2452(18) 0.2310(19) 0.5086(12) 0.058(8) Uani 0.276(14) 1 d D U P A 2
H19C H 0.322268 0.181663 0.512059 0.070 Uiso 0.276(14) 1 calc R U P A 2
H19D H 0.248075 0.291798 0.574130 0.070 Uiso 0.276(14) 1 calc R U P A 2
C20' C 0.2624(13) 0.2850(10) 0.4162(9) 0.038(6) Uani 0.276(14) 1 d D U P A 2
H20' H 0.180652 0.327882 0.404689 0.046 Uiso 0.276(14) 1 calc R U P A 2
C21' C 0.4037(7) 0.3653(5) 0.4438(5) 0.063(2) Uani 0.276(14) 1 d D . P A 2
H21D H 0.423827 0.404308 0.387963 0.094 Uiso 0.276(14) 1 calc R U P A 2
H21E H 0.394442 0.422808 0.509111 0.094 Uiso 0.276(14) 1 calc R U P A 2
H21F H 0.480828 0.318714 0.451519 0.094 Uiso 0.276(14) 1 calc R U P A 2
C22' C 0.2908(7) 0.1877(5) 0.3191(4) 0.0508(17) Uani 0.276(14) 1 d D . P A 2
C23 C 0.3406(9) 0.0827(6) 0.2851(6) 0.066(2) Uani 1 1 d . . . . .
H23 H 0.387491 0.051212 0.334009 0.079 Uiso 1 1 calc R U . A 1
C24 C 0.3268(9) 0.0214(7) 0.1859(7) 0.071(2) Uani 1 1 d . . . . .
H24 H 0.363173 -0.051623 0.166606 0.086 Uiso 1 1 calc R U . . .
C25 C 0.2613(9) 0.0629(7) 0.1132(7) 0.074(2) Uani 1 1 d . . . . .
H25 H 0.250531 0.018711 0.043304 0.088 Uiso 1 1 calc R U . . .
C26 C 0.2105(9) 0.1694(9) 0.1410(7) 0.079(3) Uani 1 1 d . . . . .
H26 H 0.165816 0.199893 0.090427 0.094 Uiso 1 1 calc R U . . .
C27 C 0.2254(8) 0.2328(7) 0.2452(7) 0.069(2) Uani 1 1 d . . . . .
H27 H 0.190711 0.306435 0.265131 0.082 Uiso 1 1 calc R U . A 1
P1A P 0.99217(13) 0.86042(11) 0.35919(10) 0.0383(4) Uani 1 1 d . . . . .
P2A P 0.96151(13) 0.69692(11) 0.18960(10) 0.0365(4) Uani 1 1 d . . . . .
O1A O 0.8372(4) 0.5958(3) 0.1976(3) 0.0518(11) Uani 1 1 d . . . . .
N1A N 0.8840(5) 0.8168(4) 0.2483(4) 0.0399(11) Uani 1 1 d . . . . .
N2A N 1.0523(5) 0.7293(4) 0.3051(4) 0.0433(12) Uani 1 1 d . . . . .
C1A C 0.8034(6) 0.8894(5) 0.1995(6) 0.0497(16) Uani 1 1 d . . . . .
C2A C 0.6972(12) 0.8165(9) 0.1213(10) 0.126(4) Uani 1 1 d . . . . .
H2D H 0.647046 0.865900 0.087023 0.190 Uiso 1 1 calc R U . . .
H2E H 0.629973 0.773990 0.156629 0.190 Uiso 1 1 calc R U . . .
H2F H 0.745351 0.761879 0.069244 0.190 Uiso 1 1 calc R U . . .
C3A C 0.7267(16) 0.9700(12) 0.2797(10) 0.170(7) Uani 1 1 d . . . . .
H3D H 0.794762 1.027089 0.324327 0.255 Uiso 1 1 calc R U . . .
H3E H 0.673203 0.926212 0.322155 0.255 Uiso 1 1 calc R U . . .
H3F H 0.662205 1.009394 0.245026 0.255 Uiso 1 1 calc R U . . .
C4A C 0.9051(11) 0.9604(10) 0.1456(11) 0.135(5) Uani 1 1 d . . . . .
H4D H 0.958941 1.020817 0.198200 0.202 Uiso 1 1 calc R U . . .
H4E H 0.851622 0.995655 0.099858 0.202 Uiso 1 1 calc R U . . .
H4F H 0.969809 0.909966 0.104455 0.202 Uiso 1 1 calc R U . . .
C5A C 1.1833(7) 0.6841(6) 0.3344(6) 0.0536(17) Uani 1 1 d . . . . .
C6A C 1.3092(7) 0.7632(8) 0.3183(10) 0.106(3) Uani 1 1 d . . . . .
H6D H 1.304635 0.773599 0.247292 0.160 Uiso 1 1 calc R U . . .
H6E H 1.396069 0.728902 0.329181 0.160 Uiso 1 1 calc R U . . .
H6F H 1.308237 0.838035 0.368002 0.160 Uiso 1 1 calc R U . . .
C7A C 1.1969(9) 0.5656(7) 0.2603(8) 0.104(3) Uani 1 1 d . . . . .
H7D H 1.200254 0.573734 0.188563 0.155 Uiso 1 1 calc R U . . .
H7E H 1.115663 0.512547 0.266847 0.155 Uiso 1 1 calc R U . . .
H7F H 1.283386 0.535141 0.278318 0.155 Uiso 1 1 calc R U . . .
C8A C 1.1756(10) 0.6681(13) 0.4403(8) 0.145(6) Uani 1 1 d . . . . .
H8D H 1.264245 0.642052 0.460100 0.218 Uiso 1 1 calc R U . . .
H8E H 1.098016 0.610252 0.443289 0.218 Uiso 1 1 calc R U . . .
H8F H 1.159436 0.741290 0.488424 0.218 Uiso 1 1 calc R U . . .
C9A C 0.8300(7) 0.4864(5) 0.1238(5) 0.0468(15) Uani 1 1 d . . . . .
H9A H 0.927391 0.462272 0.112734 0.056 Uiso 1 1 calc R U . . .
C10A C 0.7585(7) 0.4795(5) 0.0167(4) 0.0567(15) Uani 1 1 d . . . . .
H10C H 0.719924 0.552936 0.014896 0.068 Uiso 1 1 calc R U . . .
H10D H 0.825330 0.460257 -0.039907 0.068 Uiso 1 1 calc R U . . .
C11A C 0.6405(6) 0.3821(5) 0.0081(4) 0.0498(13) Uani 1 1 d . . . . .
H11A H 0.605929 0.345024 -0.064751 0.060 Uiso 1 1 calc R U . . .
C12A C 0.7073(6) 0.3001(5) 0.0641(5) 0.0422(14) Uani 1 1 d . . . . .
C13A C 0.7406(6) 0.3944(5) 0.1659(5) 0.0487(15) Uani 1 1 d . . . . .
C14A C 0.5959(6) 0.4420(6) 0.1885(5) 0.0574(16) Uani 1 1 d . . . . .
H14C H 0.539201 0.397256 0.229637 0.069 Uiso 1 1 calc R U . . .
H14D H 0.607312 0.523879 0.227232 0.069 Uiso 1 1 calc R U . . .
C15A C 0.5259(6) 0.4289(6) 0.0808(5) 0.0616(15) Uani 1 1 d . . . . .
H15C H 0.440368 0.374201 0.070183 0.074 Uiso 1 1 calc R U . . .
H15D H 0.500814 0.503961 0.070810 0.074 Uiso 1 1 calc R U . . .
C16A C 0.6051(8) 0.1992(6) 0.0772(6) 0.0588(18) Uani 1 1 d . . . . .
H16D H 0.527078 0.229136 0.119559 0.088 Uiso 1 1 calc R U . . .
H16E H 0.654690 0.149579 0.111581 0.088 Uiso 1 1 calc R U . . .
H16F H 0.568262 0.154627 0.008699 0.088 Uiso 1 1 calc R U . . .
C17A C 0.8358(6) 0.2468(5) 0.0119(5) 0.0624(16) Uani 1 1 d . . . . .
H17D H 0.905198 0.308153 0.002583 0.094 Uiso 1 1 calc R U . . .
H17E H 0.807010 0.195972 -0.056032 0.094 Uiso 1 1 calc R U . . .
H17F H 0.877520 0.202297 0.055670 0.094 Uiso 1 1 calc R U . . .
C18A C 0.8105(8) 0.3622(7) 0.2557(5) 0.071(2) Uani 1 1 d . . . . .
H18D H 0.751254 0.301030 0.275844 0.106 Uiso 1 1 calc R U . . .
H18E H 0.823741 0.429751 0.314600 0.106 Uiso 1 1 calc R U . . .
H18F H 0.902144 0.334823 0.235140 0.106 Uiso 1 1 calc R U . . .
N3A N 0.8963(6) 0.8412(5) 0.4571(4) 0.0642(17) Uani 0.690(14) 1 d D . P B 1
H3NA H 0.891130 0.900802 0.510075 0.077 Uiso 0.690(14) 1 calc R U P B 1
C19A C 0.8175(8) 0.7298(6) 0.4624(7) 0.042(3) Uani 0.690(14) 1 d D U P B 1
H19E H 0.873691 0.689229 0.503213 0.051 Uiso 0.690(14) 1 calc R U P B 1
H19F H 0.800178 0.679720 0.391487 0.051 Uiso 0.690(14) 1 calc R U P B 1
C20A C 0.6783(8) 0.7544(6) 0.5136(6) 0.041(3) Uani 0.690(14) 1 d D U P B 1
H20A H 0.626299 0.804924 0.479255 0.049 Uiso 0.690(14) 1 calc R U P B 1
C21A C 0.5923(6) 0.6359(5) 0.5032(5) 0.0577(19) Uani 0.690(14) 1 d D . P B 1
H21G H 0.501300 0.647914 0.535375 0.087 Uiso 0.690(14) 1 calc R U P B 1
H21H H 0.576988 0.596962 0.429457 0.087 Uiso 0.690(14) 1 calc R U P B 1
H21I H 0.644448 0.588194 0.538163 0.087 Uiso 0.690(14) 1 calc R U P B 1
C22A C 0.7075(7) 0.8117(6) 0.6307(4) 0.0538(18) Uani 0.690(14) 1 d D . P B 1
N3B N 0.8963(6) 0.8412(5) 0.4571(4) 0.0642(17) Uani 0.310(14) 1 d D . P B 2
H3NB H 0.932376 0.867523 0.520661 0.077 Uiso 0.310(14) 1 calc R U P B 2
C19B C 0.7481(13) 0.7799(15) 0.4428(10) 0.045(6) Uani 0.310(14) 1 d D U P B 2
H19G H 0.677129 0.836253 0.447255 0.054 Uiso 0.310(14) 1 calc R U P B 2
H19H H 0.736182 0.724101 0.374243 0.054 Uiso 0.310(14) 1 calc R U P B 2
C20B C 0.7317(13) 0.7180(10) 0.5301(9) 0.046(6) Uani 0.310(14) 1 d D U P B 2
H20B H 0.814857 0.675150 0.538005 0.055 Uiso 0.310(14) 1 calc R U P B 2
C21B C 0.5923(6) 0.6359(5) 0.5032(5) 0.0577(19) Uani 0.310(14) 1 d D . P B 2
H21J H 0.576695 0.593687 0.557354 0.087 Uiso 0.310(14) 1 calc R U P B 2
H21K H 0.512943 0.681586 0.499386 0.087 Uiso 0.310(14) 1 calc R U P B 2
H21L H 0.600280 0.581118 0.436038 0.087 Uiso 0.310(14) 1 calc R U P B 2
C22B C 0.7075(7) 0.8117(6) 0.6307(4) 0.0538(18) Uani 0.310(14) 1 d D . P B 2
C23A C 0.6686(8) 0.9188(6) 0.6632(6) 0.0609(19) Uani 1 1 d . . . . .
H23A H 0.630583 0.954937 0.613935 0.073 Uiso 1 1 calc R U . B 1
C24A C 0.6827(9) 0.9785(6) 0.7678(6) 0.065(2) Uani 1 1 d . . . . .
H24A H 0.650108 1.052844 0.788998 0.079 Uiso 1 1 calc R U . . .
C25A C 0.7427(7) 0.9310(7) 0.8396(6) 0.0579(19) Uani 1 1 d . . . . .
H25A H 0.754356 0.972474 0.910281 0.070 Uiso 1 1 calc R U . . .
C26A C 0.7856(7) 0.8232(6) 0.8083(6) 0.0602(18) Uani 1 1 d . . . . .
H26A H 0.827274 0.788112 0.856890 0.072 Uiso 1 1 calc R U . . .
C27A C 0.7675(8) 0.7651(6) 0.7038(7) 0.066(2) Uani 1 1 d . . . . .
H27A H 0.798093 0.690096 0.682385 0.080 Uiso 1 1 calc R U . B 1

loop_
_atom_site_aniso_label
_atom_site_aniso_U_11
_atom_site_aniso_U_22
_atom_site_aniso_U_33
_atom_site_aniso_U_23
_atom_site_aniso_U_13
_atom_site_aniso_U_12
P1 0.0359(7) 0.0284(7) 0.0347(9) 0.0035(6) 0.0042(6) -0.0055(5)
P2 0.0410(8) 0.0310(7) 0.0294(8) 0.0066(6) 0.0023(6) -0.0022(6)
O1 0.081(3) 0.033(2) 0.029(2) 0.0019(16) 0.0090(19) -0.0146(19)
N1 0.041(2) 0.035(2) 0.032(3) 0.001(2) -0.0026(19) 0.0049(19)
N2 0.043(3) 0.027(2) 0.038(3) 0.002(2) -0.004(2) 0.0010(19)
C1 0.047(3) 0.043(3) 0.058(4) 0.013(3) -0.006(3) 0.008(3)
C2 0.124(8) 0.101(7) 0.223(13) -0.031(8) -0.135(9) 0.034(6)
C3 0.082(6) 0.273(16) 0.102(7) 0.044(9) 0.023(5) 0.111(8)
C4 0.108(7) 0.131(8) 0.184(12) 0.112(9) -0.031(7) 0.029(6)
C5 0.047(3) 0.042(3) 0.063(4) 0.018(3) -0.011(3) 0.008(3)
C6 0.071(4) 0.052(4) 0.063(4) 0.028(3) 0.001(3) 0.011(3)
C7 0.078(5) 0.067(5) 0.107(7) 0.032(4) -0.049(5) -0.015(4)
C8 0.052(4) 0.074(5) 0.124(7) 0.049(5) 0.021(4) 0.034(3)
C9 0.057(3) 0.026(3) 0.033(3) -0.001(2) 0.006(3) -0.002(2)
C10 0.048(3) 0.054(3) 0.054(4) 0.000(3) 0.008(2) -0.001(2)
C11 0.059(3) 0.036(3) 0.066(4) 0.011(3) 0.012(3) 0.007(2)
C12 0.047(3) 0.034(3) 0.042(4) 0.006(3) 0.007(3) -0.001(3)
C13 0.049(3) 0.036(3) 0.043(3) 0.005(2) 0.012(2) 0.001(2)
C14 0.079(4) 0.045(3) 0.039(3) 0.014(3) 0.013(3) 0.007(3)
C15 0.087(4) 0.052(4) 0.061(4) 0.022(3) 0.004(3) 0.013(3)
C16 0.060(4) 0.045(4) 0.092(6) 0.005(4) 0.012(4) -0.014(3)
C17 0.083(4) 0.052(4) 0.056(4) 0.000(3) -0.003(3) -0.012(3)
C18 0.052(3) 0.062(4) 0.087(6) 0.002(4) 0.005(3) 0.014(3)
N3 0.069(4) 0.040(3) 0.045(3) -0.011(3) 0.024(3) -0.024(3)
C19 0.059(5) 0.031(4) 0.042(5) -0.001(4) 0.022(4) -0.009(4)
C20 0.046(5) 0.035(4) 0.032(5) 0.013(3) -0.001(3) 0.005(3)
C21 0.076(5) 0.051(4) 0.048(4) -0.003(3) 0.016(4) -0.029(4)
C22 0.058(4) 0.044(4) 0.044(4) 0.005(3) 0.018(3) -0.016(3)
N3' 0.069(4) 0.040(3) 0.045(3) -0.011(3) 0.024(3) -0.024(3)
C19' 0.072(12) 0.049(11) 0.054(12) 0.021(9) 0.008(9) -0.020(9)
C20' 0.044(10) 0.030(9) 0.038(10) 0.006(7) 0.005(8) -0.005(7)
C21' 0.076(5) 0.051(4) 0.048(4) -0.003(3) 0.016(4) -0.029(4)
C22' 0.058(4) 0.044(4) 0.044(4) 0.005(3) 0.018(3) -0.016(3)
C23 0.087(5) 0.056(5) 0.051(5) 0.008(4) 0.005(4) 0.007(4)
C24 0.095(6) 0.061(5) 0.051(5) -0.003(4) 0.016(4) 0.014(4)
C25 0.090(6) 0.063(5) 0.049(5) -0.016(4) 0.015(4) -0.014(4)
C26 0.075(5) 0.112(8) 0.056(6) 0.037(5) 0.002(4) -0.001(5)
C27 0.075(5) 0.055(4) 0.074(6) 0.009(4) 0.029(4) 0.015(4)
P1A 0.0451(8) 0.0332(8) 0.0334(9) 0.0064(6) 0.0020(6) -0.0099(6)
P2A 0.0462(8) 0.0323(8) 0.0305(9) 0.0082(6) 0.0031(6) -0.0010(6)
O1A 0.062(2) 0.039(2) 0.041(2) -0.0093(18) 0.0165(18) -0.0173(18)
N1A 0.047(3) 0.036(3) 0.037(3) 0.010(2) -0.003(2) 0.002(2)
N2A 0.056(3) 0.041(3) 0.032(3) 0.010(2) -0.007(2) 0.002(2)
C1A 0.041(3) 0.042(3) 0.065(5) 0.014(3) -0.010(3) -0.001(2)
C2A 0.116(8) 0.109(8) 0.154(11) 0.042(7) -0.078(8) -0.001(6)
C3A 0.215(15) 0.180(13) 0.107(9) -0.019(9) -0.030(9) 0.134(12)
C4A 0.099(7) 0.126(9) 0.215(14) 0.124(9) -0.033(8) -0.020(6)
C5A 0.053(4) 0.053(4) 0.060(4) 0.026(3) -0.010(3) 0.004(3)
C6A 0.044(4) 0.093(6) 0.196(10) 0.067(7) -0.012(5) -0.007(4)
C7A 0.088(6) 0.080(5) 0.142(9) 0.015(5) -0.022(5) 0.040(4)
C8A 0.095(6) 0.298(17) 0.098(7) 0.135(10) 0.023(5) 0.081(9)
C9A 0.052(3) 0.047(4) 0.036(4) 0.004(3) 0.006(3) -0.012(3)
C10A 0.085(4) 0.043(3) 0.039(3) 0.010(2) 0.000(3) -0.009(3)
C11A 0.062(3) 0.045(3) 0.039(3) 0.007(2) -0.009(2) -0.001(2)
C12A 0.048(3) 0.034(3) 0.039(4) 0.002(3) 0.006(3) -0.008(3)
C13A 0.059(3) 0.045(3) 0.042(4) 0.014(3) 0.005(3) -0.004(3)
C14A 0.058(3) 0.063(4) 0.045(4) 0.002(3) 0.017(3) -0.001(3)
C15A 0.062(4) 0.056(4) 0.065(4) 0.010(3) -0.001(3) 0.007(3)
C16A 0.072(4) 0.040(4) 0.061(5) 0.010(3) 0.006(4) -0.008(3)
C17A 0.061(3) 0.045(3) 0.071(4) -0.003(3) 0.015(3) -0.003(3)
C18A 0.093(5) 0.071(5) 0.051(4) 0.026(4) -0.013(4) -0.008(4)
N3A 0.084(4) 0.059(4) 0.035(3) -0.005(3) 0.016(3) -0.036(3)
C19A 0.048(5) 0.034(4) 0.040(5) 0.002(4) 0.011(4) -0.005(4)
C20A 0.037(4) 0.038(5) 0.047(6) 0.007(4) 0.009(4) 0.001(4)
C21A 0.054(4) 0.051(4) 0.061(5) 0.005(4) 0.012(3) -0.014(3)
C22A 0.065(4) 0.050(4) 0.040(4) 0.004(3) 0.016(3) -0.019(3)
N3B 0.084(4) 0.059(4) 0.035(3) -0.005(3) 0.016(3) -0.036(3)
C19B 0.048(9) 0.049(10) 0.032(9) 0.003(7) -0.003(7) -0.013(7)
C20B 0.050(10) 0.034(9) 0.048(10) 0.002(8) 0.009(8) -0.001(8)
C21B 0.054(4) 0.051(4) 0.061(5) 0.005(4) 0.012(3) -0.014(3)
C22B 0.065(4) 0.050(4) 0.040(4) 0.004(3) 0.016(3) -0.019(3)
C23A 0.076(5) 0.056(5) 0.050(5) 0.016(4) 0.008(4) -0.008(4)
C24A 0.083(5) 0.049(4) 0.058(5) 0.000(4) 0.012(4) 0.006(4)
C25A 0.056(4) 0.070(5) 0.038(4) -0.001(4) 0.003(3) -0.012(3)
C26A 0.049(4) 0.064(5) 0.068(5) 0.016(4) 0.002(3) 0.006(3)
C27A 0.071(5) 0.047(4) 0.074(6) 0.000(4) 0.027(4) 0.003(3)

loop_
_atom_type_symbol
_atom_type_description
_atom_type_scat_dispersion_real
_atom_type_scat_dispersion_imag
_atom_type_scat_source
C C 0.0033 0.0016 'International Tables Vol C Tables 4.2.6.8 and 6.1.1.4'
H H 0.0000 0.0000 'International Tables Vol C Tables 4.2.6.8 and 6.1.1.4'
N N 0.0061 0.0033 'International Tables Vol C Tables 4.2.6.8 and 6.1.1.4'
O O 0.0106 0.0060 'International Tables Vol C Tables 4.2.6.8 and 6.1.1.4'
P P 0.1023 0.0942 'International Tables Vol C Tables 4.2.6.8 and 6.1.1.4'

loop_
_geom_angle_atom_site_label_1
_geom_angle_atom_site_label_2
_geom_angle_atom_site_label_3
_geom_angle
_geom_angle_site_symmetry_1
_geom_angle_site_symmetry_3
_geom_angle_publ_flag
N3 P1 N2 105.4(3) . . ?
N3' P1 N2 105.4(3) . . ?
N3 P1 N1 105.6(3) . . ?
N3' P1 N1 105.6(3) . . ?
N2 P1 N1 80.3(2) . . ?
O1 P2 N1 101.2(2) . . ?
O1 P2 N2 104.3(2) . . ?
N1 P2 N2 81.7(2) . . ?
C9 O1 P2 119.6(4) . . ?
C1 N1 P2 130.1(4) . . ?
C1 N1 P1 130.0(4) . . ?
P2 N1 P1 98.7(2) . . ?
C5 N2 P2 125.5(4) . . ?
C5 N2 P1 124.8(4) . . ?
P2 N2 P1 98.3(2) . . ?
C3 C1 N1 111.1(6) . . ?
C3 C1 C2 112.9(9) . . ?
N1 C1 C2 109.3(5) . . ?
C3 C1 C4 108.0(8) . . ?
N1 C1 C4 107.2(6) . . ?
C2 C1 C4 108.1(9) . . ?
C1 C2 H2A 109.5 . . ?
C1 C2 H2B 109.5 . . ?
H2A C2 H2B 109.5 . . ?
C1 C2 H2C 109.5 . . ?
H2A C2 H2C 109.5 . . ?
H2B C2 H2C 109.5 . . ?
C1 C3 H3A 109.5 . . ?
C1 C3 H3B 109.5 . . ?
H3A C3 H3B 109.5 . . ?
C1 C3 H3C 109.5 . . ?
H3A C3 H3C 109.5 . . ?
H3B C3 H3C 109.5 . . ?
C1 C4 H4A 109.5 . . ?
C1 C4 H4B 109.5 . . ?
H4A C4 H4B 109.5 . . ?
C1 C4 H4C 109.5 . . ?
H4A C4 H4C 109.5 . . ?
H4B C4 H4C 109.5 . . ?
N2 C5 C7 109.9(5) . . ?
N2 C5 C6 110.7(5) . . ?
C7 C5 C6 109.2(6) . . ?
N2 C5 C8 107.7(6) . . ?
C7 C5 C8 111.2(6) . . ?
C6 C5 C8 108.0(5) . . ?
C5 C6 H6A 109.5 . . ?
C5 C6 H6B 109.5 . . ?
H6A C6 H6B 109.5 . . ?
C5 C6 H6C 109.5 . . ?
H6A C6 H6C 109.5 . . ?
H6B C6 H6C 109.5 . . ?
C5 C7 H7A 109.5 . . ?
C5 C7 H7B 109.5 . . ?
H7A C7 H7B 109.5 . . ?
C5 C7 H7C 109.5 . . ?
H7A C7 H7C 109.5 . . ?
H7B C7 H7C 109.5 . . ?
C5 C8 H8A 109.5 . . ?
C5 C8 H8B 109.5 . . ?
H8A C8 H8B 109.5 . . ?
C5 C8 H8C 109.5 . . ?
H8A C8 H8C 109.5 . . ?
H8B C8 H8C 109.5 . . ?
O1 C9 C13 110.2(5) . . ?
O1 C9 C10 115.5(5) . . ?
C13 C9 C10 103.5(4) . . ?
O1 C9 H9 109.2 . . ?
C13 C9 H9 109.2 . . ?
C10 C9 H9 109.2 . . ?
C11 C10 C9 102.9(4) . . ?
C11 C10 H10A 111.2 . . ?
C9 C10 H10A 111.2 . . ?
C11 C10 H10B 111.2 . . ?
C9 C10 H10B 111.2 . . ?
H10A C10 H10B 109.1 . . ?
C10 C11 C15 106.1(5) . . ?
C10 C11 C12 102.0(4) . . ?
C15 C11 C12 103.2(5) . . ?
C10 C11 H11 114.7 . . ?
C15 C11 H11 114.7 . . ?
C12 C11 H11 114.7 . . ?
C17 C12 C16 107.9(6) . . ?
C17 C12 C13 115.0(5) . . ?
C16 C12 C13 114.8(5) . . ?
C17 C12 C11 113.7(5) . . ?
C16 C12 C11 112.6(5) . . ?
C13 C12 C11 92.4(4) . . ?
C18 C13 C9 113.8(5) . . ?
C18 C13 C14 114.6(5) . . ?
C9 C13 C14 107.0(5) . . ?
C18 C13 C12 116.1(5) . . ?
C9 C13 C12 101.8(4) . . ?
C14 C13 C12 102.2(5) . . ?
C15 C14 C13 105.0(5) . . ?
C15 C14 H14A 110.7 . . ?
C13 C14 H14A 110.7 . . ?
C15 C14 H14B 110.7 . . ?
C13 C14 H14B 110.7 . . ?
H14A C14 H14B 108.8 . . ?
C14 C15 C11 102.4(5) . . ?
C14 C15 H15A 111.3 . . ?
C11 C15 H15A 111.3 . . ?
C14 C15 H15B 111.3 . . ?
C11 C15 H15B 111.3 . . ?
H15A C15 H15B 109.2 . . ?
C12 C16 H16A 109.5 . . ?
C12 C16 H16B 109.5 . . ?
H16A C16 H16B 109.5 . . ?
C12 C16 H16C 109.5 . . ?
H16A C16 H16C 109.5 . . ?
H16B C16 H16C 109.5 . . ?
C12 C17 H17A 109.5 . . ?
C12 C17 H17B 109.5 . . ?
H17A C17 H17B 109.5 . . ?
C12 C17 H17C 109.5 . . ?
H17A C17 H17C 109.5 . . ?
H17B C17 H17C 109.5 . . ?
C13 C18 H18A 109.5 . . ?
C13 C18 H18B 109.5 . . ?
H18A C18 H18B 109.5 . . ?
C13 C18 H18C 109.5 . . ?
H18A C18 H18C 109.5 . . ?
H18B C18 H18C 109.5 . . ?
C19 N3 P1 126.4(4) . . ?
C19 N3 H3N 116.8 . . ?
P1 N3 H3N 116.8 . . ?
N3 C19 C20 109.3(5) . . ?
N3 C19 H19A 109.8 . . ?
C20 C19 H19A 109.8 . . ?
N3 C19 H19B 109.8 . . ?
C20 C19 H19B 109.8 . . ?
H19A C19 H19B 108.3 . . ?
C19 C20 C22 108.5(6) . . ?
C19 C20 C21 106.9(5) . . ?
C22 C20 C21 109.0(5) . . ?
C19 C20 H20 110.8 . . ?
C22 C20 H20 110.8 . . ?
C21 C20 H20 110.8 . . ?
C20 C21 H21A 109.5 . . ?
C20 C21 H21B 109.5 . . ?
H21A C21 H21B 109.5 . . ?
C20 C21 H21C 109.5 . . ?
H21A C21 H21C 109.5 . . ?
H21B C21 H21C 109.5 . . ?
C23 C22 C27 117.0(6) . . ?
C23 C22 C20 116.0(6) . . ?
C27 C22 C20 126.9(6) . . ?
C19' N3' P1 121.0(6) . . ?
C19' N3' H3N' 119.5 . . ?
P1 N3' H3N' 119.5 . . ?
N3' C19' C20' 107.5(9) . . ?
N3' C19' H19C 110.2 . . ?
C20' C19' H19C 110.2 . . ?
N3' C19' H19D 110.2 . . ?
C20' C19' H19D 110.2 . . ?
H19C C19' H19D 108.5 . . ?
C19' C20' C22' 107.9(11) . . ?
C19' C20' C21' 103.5(8) . . ?
C22' C20' C21' 106.4(7) . . ?
C19' C20' H20' 112.8 . . ?
C22' C20' H20' 112.8 . . ?
C21' C20' H20' 112.8 . . ?
C20' C21' H21D 109.5 . . ?
C20' C21' H21E 109.5 . . ?
H21D C21' H21E 109.5 . . ?
C20' C21' H21F 109.5 . . ?
H21D C21' H21F 109.5 . . ?
H21E C21' H21F 109.5 . . ?
C23 C22' C27 117.0(6) . . ?
C23 C22' C20' 145.6(9) . . ?
C27 C22' C20' 97.1(8) . . ?
C24 C23 C22 123.4(8) . . ?
C24 C23 C22' 123.4(8) . . ?
C24 C23 H23 118.3 . . ?
C22 C23 H23 118.3 . . ?
C23 C24 C25 120.5(8) . . ?
C23 C24 H24 119.7 . . ?
C25 C24 H24 119.7 . . ?
C24 C25 C26 119.6(7) . . ?
C24 C25 H25 120.2 . . ?
C26 C25 H25 120.2 . . ?
C25 C26 C27 119.3(7) . . ?
C25 C26 H26 120.3 . . ?
C27 C26 H26 120.3 . . ?
C22' C27 C26 120.2(7) . . ?
C22 C27 C26 120.2(7) . . ?
C22 C27 H27 119.9 . . ?
C26 C27 H27 119.9 . . ?
N3A P1A N2A 105.8(3) . . ?
N3B P1A N2A 105.8(3) . . ?
N3A P1A N1A 106.7(3) . . ?
N3B P1A N1A 106.7(3) . . ?
N2A P1A N1A 79.7(2) . . ?
O1A P2A N2A 105.6(3) . . ?
O1A P2A N1A 100.6(2) . . ?
N2A P2A N1A 81.3(2) . . ?
C9A O1A P2A 119.6(4) . . ?
C1A N1A P2A 128.0(4) . . ?
C1A N1A P1A 127.2(4) . . ?
P2A N1A P1A 98.6(2) . . ?
C5A N2A P2A 129.4(5) . . ?
C5A N2A P1A 127.4(4) . . ?
P2A N2A P1A 99.4(3) . . ?
N1A C1A C3A 110.5(7) . . ?
N1A C1A C2A 110.4(6) . . ?
C3A C1A C2A 108.4(9) . . ?
N1A C1A C4A 108.9(6) . . ?
C3A C1A C4A 108.9(10) . . ?
C2A C1A C4A 109.8(9) . . ?
C1A C2A H2D 109.5 . . ?
C1A C2A H2E 109.5 . . ?
H2D C2A H2E 109.5 . . ?
C1A C2A H2F 109.5 . . ?
H2D C2A H2F 109.5 . . ?
H2E C2A H2F 109.5 . . ?
C1A C3A H3D 109.5 . . ?
C1A C3A H3E 109.5 . . ?
H3D C3A H3E 109.5 . . ?
C1A C3A H3F 109.5 . . ?
H3D C3A H3F 109.5 . . ?
H3E C3A H3F 109.5 . . ?
C1A C4A H4D 109.5 . . ?
C1A C4A H4E 109.5 . . ?
H4D C4A H4E 109.5 . . ?
C1A C4A H4F 109.5 . . ?
H4D C4A H4F 109.5 . . ?
H4E C4A H4F 109.5 . . ?
C8A C5A N2A 110.1(6) . . ?
C8A C5A C6A 113.9(8) . . ?
N2A C5A C6A 109.1(5) . . ?
C8A C5A C7A 107.9(8) . . ?
N2A C5A C7A 108.6(6) . . ?
C6A C5A C7A 107.0(7) . . ?
C5A C6A H6D 109.5 . . ?
C5A C6A H6E 109.5 . . ?
H6D C6A H6E 109.5 . . ?
C5A C6A H6F 109.5 . . ?
H6D C6A H6F 109.5 . . ?
H6E C6A H6F 109.5 . . ?
C5A C7A H7D 109.5 . . ?
C5A C7A H7E 109.5 . . ?
H7D C7A H7E 109.5 . . ?
C5A C7A H7F 109.5 . . ?
H7D C7A H7F 109.5 . . ?
H7E C7A H7F 109.5 . . ?
C5A C8A H8D 109.5 . . ?
C5A C8A H8E 109.5 . . ?
H8D C8A H8E 109.5 . . ?
C5A C8A H8F 109.5 . . ?
H8D C8A H8F 109.5 . . ?
H8E C8A H8F 109.5 . . ?
O1A C9A C10A 116.5(5) . . ?
O1A C9A C13A 110.2(5) . . ?
C10A C9A C13A 103.7(4) . . ?
O1A C9A H9A 108.7 . . ?
C10A C9A H9A 108.7 . . ?
C13A C9A H9A 108.7 . . ?
C11A C10A C9A 102.8(4) . . ?
C11A C10A H10C 111.2 . . ?
C9A C10A H10C 111.2 . . ?
C11A C10A H10D 111.2 . . ?
C9A C10A H10D 111.2 . . ?
H10C C10A H10D 109.1 . . ?
C15A C11A C10A 107.7(5) . . ?
C15A C11A C12A 103.0(5) . . ?
C10A C11A C12A 102.5(4) . . ?
C15A C11A H11A 114.1 . . ?
C10A C11A H11A 114.1 . . ?
C12A C11A H11A 114.1 . . ?
C17A C12A C16A 106.3(5) . . ?
C17A C12A C11A 114.5(5) . . ?
C16A C12A C11A 113.7(5) . . ?
C17A C12A C13A 114.8(5) . . ?
C16A C12A C13A 113.8(5) . . ?
C11A C12A C13A 93.8(4) . . ?
C18A C13A C14A 114.9(6) . . ?
C18A C13A C12A 118.5(6) . . ?
C14A C13A C12A 101.8(5) . . ?
C18A C13A C9A 113.6(5) . . ?
C14A C13A C9A 105.5(5) . . ?
C12A C13A C9A 100.5(5) . . ?
C15A C14A C13A 104.7(5) . . ?
C15A C14A H14C 110.8 . . ?
C13A C14A H14C 110.8 . . ?
C15A C14A H14D 110.8 . . ?
C13A C14A H14D 110.8 . . ?
H14C C14A H14D 108.9 . . ?
C11A C15A C14A 102.4(5) . . ?
C11A C15A H15C 111.3 . . ?
C14A C15A H15C 111.3 . . ?
C11A C15A H15D 111.3 . . ?
C14A C15A H15D 111.3 . . ?
H15C C15A H15D 109.2 . . ?
C12A C16A H16D 109.5 . . ?
C12A C16A H16E 109.5 . . ?
H16D C16A H16E 109.5 . . ?
C12A C16A H16F 109.5 . . ?
H16D C16A H16F 109.5 . . ?
H16E C16A H16F 109.5 . . ?
C12A C17A H17D 109.5 . . ?
C12A C17A H17E 109.5 . . ?
H17D C17A H17E 109.5 . . ?
C12A C17A H17F 109.5 . . ?
H17D C17A H17F 109.5 . . ?
H17E C17A H17F 109.5 . . ?
C13A C18A H18D 109.5 . . ?
C13A C18A H18E 109.5 . . ?
H18D C18A H18E 109.5 . . ?
C13A C18A H18F 109.5 . . ?
H18D C18A H18F 109.5 . . ?
H18E C18A H18F 109.5 . . ?
C19A N3A P1A 124.8(5) . . ?
C19A N3A H3NA 117.6 . . ?
P1A N3A H3NA 117.6 . . ?
N3A C19A C20A 109.1(6) . . ?
N3A C19A H19E 109.9 . . ?
C20A C19A H19E 109.9 . . ?
N3A C19A H19F 109.9 . . ?
C20A C19A H19F 109.9 . . ?
H19E C19A H19F 108.3 . . ?
C19A C20A C22A 108.9(6) . . ?
C19A C20A C21A 106.8(5) . . ?
C22A C20A C21A 108.6(5) . . ?
C19A C20A H20A 110.8 . . ?
C22A C20A H20A 110.8 . . ?
C21A C20A H20A 110.8 . . ?
C20A C21A H21G 109.5 . . ?
C20A C21A H21H 109.5 . . ?
H21G C21A H21H 109.5 . . ?
C20A C21A H21I 109.5 . . ?
H21G C21A H21I 109.5 . . ?
H21H C21A H21I 109.5 . . ?
C23A C22A C27A 117.0(6) . . ?
C23A C22A C20A 115.5(7) . . ?
C27A C22A C20A 127.4(7) . . ?
C19B N3B P1A 123.2(6) . . ?
C19B N3B H3NB 118.4 . . ?
P1A N3B H3NB 118.4 . . ?
C20B C19B N3B 106.1(8) . . ?
C20B C19B H19G 110.5 . . ?
N3B C19B H19G 110.5 . . ?
C20B C19B H19H 110.5 . . ?
N3B C19B H19H 110.5 . . ?
H19G C19B H19H 108.7 . . ?
C19B C20B C22B 106.6(10) . . ?
C19B C20B C21B 106.2(8) . . ?
C22B C20B C21B 107.4(7) . . ?
C19B C20B H20B 112.1 . . ?
C22B C20B H20B 112.1 . . ?
C21B C20B H20B 112.1 . . ?
C20B C21B H21J 109.5 . . ?
C20B C21B H21K 109.5 . . ?
H21J C21B H21K 109.5 . . ?
C20B C21B H21L 109.5 . . ?
H21J C21B H21L 109.5 . . ?
H21K C21B H21L 109.5 . . ?
C23A C22B C27A 117.0(6) . . ?
C23A C22B C20B 142.0(8) . . ?
C27A C22B C20B 100.2(8) . . ?
C22B C23A C24A 121.5(7) . . ?
C22A C23A C24A 121.5(7) . . ?
C22A C23A H23A 119.2 . . ?
C24A C23A H23A 119.2 . . ?
C25A C24A C23A 120.7(7) . . ?
C25A C24A H24A 119.7 . . ?
C23A C24A H24A 119.7 . . ?
C26A C25A C24A 118.9(7) . . ?
C26A C25A H25A 120.5 . . ?
C24A C25A H25A 120.5 . . ?
C25A C26A C27A 119.0(7) . . ?
C25A C26A H26A 120.5 . . ?
C27A C26A H26A 120.5 . . ?
C22B C27A C26A 122.8(7) . . ?
C22A C27A C26A 122.8(7) . . ?
C22A C27A H27A 118.6 . . ?
C26A C27A H27A 118.6 . . ?

loop_
_geom_bond_atom_site_label_1
_geom_bond_atom_site_label_2
_geom_bond_distance
_geom_bond_site_symmetry_2
_geom_bond_publ_flag
P1 N3 1.649(5) . ?
P1 N3' 1.649(5) . ?
P1 N2 1.731(5) . ?
P1 N1 1.734(5) . ?
P2 O1 1.631(4) . ?
P2 N1 1.701(5) . ?
P2 N2 1.713(5) . ?
O1 C9 1.445(7) . ?
N1 C1 1.465(7) . ?
N2 C5 1.482(7) . ?
C1 C3 1.447(10) . ?
C1 C2 1.509(10) . ?
C1 C4 1.515(11) . ?
C2 H2A 0.9800 . ?
C2 H2B 0.9800 . ?
C2 H2C 0.9800 . ?
C3 H3A 0.9800 . ?
C3 H3B 0.9800 . ?
C3 H3C 0.9800 . ?
C4 H4A 0.9800 . ?
C4 H4B 0.9800 . ?
C4 H4C 0.9800 . ?
C5 C7 1.500(9) . ?
C5 C6 1.543(9) . ?
C5 C8 1.548(10) . ?
C6 H6A 0.9800 . ?
C6 H6B 0.9800 . ?
C6 H6C 0.9800 . ?
C7 H7A 0.9800 . ?
C7 H7B 0.9800 . ?
C7 H7C 0.9800 . ?
C8 H8A 0.9800 . ?
C8 H8B 0.9800 . ?
C8 H8C 0.9800 . ?
C9 C13 1.523(8) . ?
C9 C10 1.554(8) . ?
C9 H9 1.0000 . ?
C10 C11 1.536(7) . ?
C10 H10A 0.9900 . ?
C10 H10B 0.9900 . ?
C11 C15 1.544(9) . ?
C11 C12 1.565(8) . ?
C11 H11 1.0000 . ?
C12 C17 1.510(9) . ?
C12 C16 1.534(9) . ?
C12 C13 1.555(8) . ?
C13 C18 1.509(8) . ?
C13 C14 1.535(8) . ?
C14 C15 1.522(8) . ?
C14 H14A 0.9900 . ?
C14 H14B 0.9900 . ?
C15 H15A 0.9900 . ?
C15 H15B 0.9900 . ?
C16 H16A 0.9800 . ?
C16 H16B 0.9800 . ?
C16 H16C 0.9800 . ?
C17 H17A 0.9800 . ?
C17 H17B 0.9800 . ?
C17 H17C 0.9800 . ?
C18 H18A 0.9800 . ?
C18 H18B 0.9800 . ?
C18 H18C 0.9800 . ?
N3 C19 1.490(6) . ?
N3 H3N 0.8800 . ?
C19 C20 1.528(7) . ?
C19 H19A 0.9900 . ?
C19 H19B 0.9900 . ?
C20 C22 1.542(7) . ?
C20 C21 1.544(7) . ?
C20 H20 1.0000 . ?
C21 H21A 0.9800 . ?
C21 H21B 0.9800 . ?
C21 H21C 0.9800 . ?
C22 C23 1.362(9) . ?
C22 C27 1.392(11) . ?
N3' C19' 1.518(10) . ?
N3' H3N' 0.8800 . ?
C19' C20' 1.523(10) . ?
C19' H19C 0.9900 . ?
C19' H19D 0.9900 . ?
C20' C22' 1.561(10) . ?
C20' C21' 1.575(9) . ?
C20' H20' 1.0000 . ?
C21' H21D 0.9800 . ?
C21' H21E 0.9800 . ?
C21' H21F 0.9800 . ?
C22' C23 1.362(9) . ?
C22' C27 1.392(11) . ?
C23 C24 1.342(10) . ?
C23 H23 0.9500 . ?
C24 C25 1.355(12) . ?
C24 H24 0.9500 . ?
C25 C26 1.375(11) . ?
C25 H25 0.9500 . ?
C26 C27 1.406(11) . ?
C26 H26 0.9500 . ?
C27 H27 0.9500 . ?
P1A N3A 1.649(5) . ?
P1A N3B 1.649(5) . ?
P1A N2A 1.717(5) . ?
P1A N1A 1.731(5) . ?
P2A O1A 1.648(4) . ?
P2A N2A 1.693(5) . ?
P2A N1A 1.698(5) . ?
O1A C9A 1.433(7) . ?
N1A C1A 1.464(8) . ?
N2A C5A 1.488(8) . ?
C1A C3A 1.501(12) . ?
C1A C2A 1.501(11) . ?
C1A C4A 1.534(12) . ?
C2A H2D 0.9800 . ?
C2A H2E 0.9800 . ?
C2A H2F 0.9800 . ?
C3A H3D 0.9800 . ?
C3A H3E 0.9800 . ?
C3A H3F 0.9800 . ?
C4A H4D 0.9800 . ?
C4A H4E 0.9800 . ?
C4A H4F 0.9800 . ?
C5A C8A 1.465(11) . ?
C5A C6A 1.518(10) . ?
C5A C7A 1.539(11) . ?
C6A H6D 0.9800 . ?
C6A H6E 0.9800 . ?
C6A H6F 0.9800 . ?
C7A H7D 0.9800 . ?
C7A H7E 0.9800 . ?
C7A H7F 0.9800 . ?
C8A H8D 0.9800 . ?
C8A H8E 0.9800 . ?
C8A H8F 0.9800 . ?
C9A C10A 1.547(8) . ?
C9A C13A 1.553(8) . ?
C9A H9A 1.0000 . ?
C10A C11A 1.537(7) . ?
C10A H10C 0.9900 . ?
C10A H10D 0.9900 . ?
C11A C15A 1.522(8) . ?
C11A C12A 1.541(8) . ?
C11A H11A 1.0000 . ?
C12A C17A 1.529(8) . ?
C12A C16A 1.535(9) . ?
C12A C13A 1.548(9) . ?
C13A C18A 1.501(9) . ?
C13A C14A 1.546(9) . ?
C14A C15A 1.536(9) . ?
C14A H14C 0.9900 . ?
C14A H14D 0.9900 . ?
C15A H15C 0.9900 . ?
C15A H15D 0.9900 . ?
C16A H16D 0.9800 . ?
C16A H16E 0.9800 . ?
C16A H16F 0.9800 . ?
C17A H17D 0.9800 . ?
C17A H17E 0.9800 . ?
C17A H17F 0.9800 . ?
C18A H18D 0.9800 . ?
C18A H18E 0.9800 . ?
C18A H18F 0.9800 . ?
N3A C19A 1.496(7) . ?
N3A H3NA 0.8800 . ?
C19A C20A 1.520(8) . ?
C19A H19E 0.9900 . ?
C19A H19F 0.9900 . ?
C20A C22A 1.551(8) . ?
C20A C21A 1.557(7) . ?
C20A H20A 1.0000 . ?
C21A H21G 0.9800 . ?
C21A H21H 0.9800 . ?
C21A H21I 0.9800 . ?
C22A C23A 1.341(9) . ?
C22A C27A 1.370(11) . ?
N3B C19B 1.526(9) . ?
N3B H3NB 0.8800 . ?
C19B C20B 1.522(10) . ?
C19B H19G 0.9900 . ?
C19B H19H 0.9900 . ?
C20B C22B 1.560(10) . ?
C20B C21B 1.571(9) . ?
C20B H20B 1.0000 . ?
C21B H21J 0.9800 . ?
C21B H21K 0.9800 . ?
C21B H21L 0.9800 . ?
C22B C23A 1.341(9) . ?
C22B C27A 1.370(11) . ?
C23A C24A 1.399(10) . ?
C23A H23A 0.9500 . ?
C24A C25A 1.364(11) . ?
C24A H24A 0.9500 . ?
C25A C26A 1.361(10) . ?
C25A H25A 0.9500 . ?
C26A C27A 1.394(10) . ?
C26A H26A 0.9500 . ?
C27A H27A 0.9500 . ?

loop_
_geom_torsion_atom_site_label_1
_geom_torsion_atom_site_label_2
_geom_torsion_atom_site_label_3
_geom_torsion_atom_site_label_4
_geom_torsion
_geom_torsion_site_symmetry_1
_geom_torsion_site_symmetry_2
_geom_torsion_site_symmetry_3
_geom_torsion_site_symmetry_4
_geom_torsion_publ_flag
N1 P2 O1 C9 148.7(4) . . . . ?
N2 P2 O1 C9 -127.1(4) . . . . ?
O1 P2 N1 C1 -81.3(6) . . . . ?
N2 P2 N1 C1 175.6(6) . . . . ?
O1 P2 N1 P1 110.5(3) . . . . ?
N2 P2 N1 P1 7.5(2) . . . . ?
N3 P1 N1 C1 81.0(6) . . . . ?
N3' P1 N1 C1 81.0(6) . . . . ?
N2 P1 N1 C1 -175.6(6) . . . . ?
N3 P1 N1 P2 -110.9(3) . . . . ?
N3' P1 N1 P2 -110.9(3) . . . . ?
N2 P1 N1 P2 -7.4(2) . . . . ?
O1 P2 N2 C5 108.6(5) . . . . ?
N1 P2 N2 C5 -151.9(5) . . . . ?
O1 P2 N2 P1 -107.0(2) . . . . ?
N1 P2 N2 P1 -7.5(3) . . . . ?
N3 P1 N2 C5 -104.2(5) . . . . ?
N3' P1 N2 C5 -104.2(5) . . . . ?
N1 P1 N2 C5 152.1(5) . . . . ?
N3 P1 N2 P2 111.0(3) . . . . ?
N3' P1 N2 P2 111.0(3) . . . . ?
N1 P1 N2 P2 7.4(2) . . . . ?
P2 N1 C1 C3 -27.4(10) . . . . ?
P1 N1 C1 C3 137.2(8) . . . . ?
P2 N1 C1 C2 -152.7(8) . . . . ?
P1 N1 C1 C2 11.9(10) . . . . ?
P2 N1 C1 C4 90.3(8) . . . . ?
P1 N1 C1 C4 -105.1(7) . . . . ?
P2 N2 C5 C7 -51.4(8) . . . . ?
P1 N2 C5 C7 173.1(5) . . . . ?
P2 N2 C5 C6 69.4(6) . . . . ?
P1 N2 C5 C6 -66.1(7) . . . . ?
P2 N2 C5 C8 -172.7(4) . . . . ?
P1 N2 C5 C8 51.8(7) . . . . ?
P2 O1 C9 C13 156.1(4) . . . . ?
P2 O1 C9 C10 -87.1(6) . . . . ?
O1 C9 C10 C11 -122.0(5) . . . . ?
C13 C9 C10 C11 -1.6(6) . . . . ?
C9 C10 C11 C15 73.0(6) . . . . ?
C9 C10 C11 C12 -34.7(6) . . . . ?
C10 C11 C12 C17 -63.1(6) . . . . ?
C15 C11 C12 C17 -173.1(5) . . . . ?
C10 C11 C12 C16 173.8(6) . . . . ?
C15 C11 C12 C16 63.8(7) . . . . ?
C10 C11 C12 C13 55.6(5) . . . . ?
C15 C11 C12 C13 -54.4(5) . . . . ?
O1 C9 C13 C18 -72.8(7) . . . . ?
C10 C9 C13 C18 163.2(5) . . . . ?
O1 C9 C13 C14 54.8(6) . . . . ?
C10 C9 C13 C14 -69.2(5) . . . . ?
O1 C9 C13 C12 161.6(5) . . . . ?
C10 C9 C13 C12 37.6(6) . . . . ?
C17 C12 C13 C18 -63.2(7) . . . . ?
C16 C12 C13 C18 62.9(8) . . . . ?
C11 C12 C13 C18 179.2(6) . . . . ?
C17 C12 C13 C9 60.9(6) . . . . ?
C16 C12 C13 C9 -173.0(6) . . . . ?
C11 C12 C13 C9 -56.7(5) . . . . ?
C17 C12 C13 C14 171.5(5) . . . . ?
C16 C12 C13 C14 -62.5(7) . . . . ?
C11 C12 C13 C14 53.8(5) . . . . ?
C18 C13 C14 C15 -161.9(5) . . . . ?
C9 C13 C14 C15 70.9(6) . . . . ?
C12 C13 C14 C15 -35.6(6) . . . . ?
C13 C14 C15 C11 0.3(6) . . . . ?
C10 C11 C15 C14 -72.0(6) . . . . ?
C12 C11 C15 C14 34.9(6) . . . . ?
N2 P1 N3 C19 -47.2(7) . . . . ?
N1 P1 N3 C19 36.8(7) . . . . ?
P1 N3 C19 C20 137.7(6) . . . . ?
N3 C19 C20 C22 70.6(8) . . . . ?
N3 C19 C20 C21 -172.1(6) . . . . ?
C19 C20 C22 C23 -122.0(7) . . . . ?
C21 C20 C22 C23 122.0(7) . . . . ?
C19 C20 C22 C27 61.7(8) . . . . ?
C21 C20 C22 C27 -54.3(9) . . . . ?
N2 P1 N3' C19' -5.7(13) . . . . ?
N1 P1 N3' C19' 78.3(12) . . . . ?
P1 N3' C19' C20' -153.1(10) . . . . ?
N3' C19' C20' C22' -72.3(16) . . . . ?
N3' C19' C20' C21' 175.1(13) . . . . ?
C19' C20' C22' C23 -24.8(16) . . . . ?
C21' C20' C22' C23 85.7(13) . . . . ?
C19' C20' C22' C27 148.1(9) . . . . ?
C21' C20' C22' C27 -101.4(9) . . . . ?
C27 C22 C23 C24 -1.4(11) . . . . ?
C20 C22 C23 C24 -178.1(7) . . . . ?
C27 C22' C23 C24 -1.4(11) . . . . ?
C20' C22' C23 C24 170.7(10) . . . . ?
C22 C23 C24 C25 0.3(14) . . . . ?
C22' C23 C24 C25 0.3(14) . . . . ?
C23 C24 C25 C26 0.9(13) . . . . ?
C24 C25 C26 C27 -1.0(12) . . . . ?
C23 C22' C27 C26 1.2(10) . . . . ?
C20' C22' C27 C26 -174.3(7) . . . . ?
C23 C22 C27 C26 1.2(10) . . . . ?
C20 C22 C27 C26 177.5(6) . . . . ?
C25 C26 C27 C22' -0.1(12) . . . . ?
C25 C26 C27 C22 -0.1(12) . . . . ?
N2A P2A O1A C9A -121.5(5) . . . . ?
N1A P2A O1A C9A 154.7(4) . . . . ?
O1A P2A N1A C1A -94.7(5) . . . . ?
N2A P2A N1A C1A 160.9(5) . . . . ?
O1A P2A N1A P1A 111.8(2) . . . . ?
N2A P2A N1A P1A 7.5(3) . . . . ?
N3A P1A N1A C1A 95.2(5) . . . . ?
N3B P1A N1A C1A 95.2(5) . . . . ?
N2A P1A N1A C1A -161.2(5) . . . . ?
N3A P1A N1A P2A -111.0(3) . . . . ?
N3B P1A N1A P2A -111.0(3) . . . . ?
N2A P1A N1A P2A -7.4(3) . . . . ?
O1A P2A N2A C5A 95.0(5) . . . . ?
N1A P2A N2A C5A -166.3(6) . . . . ?
O1A P2A N2A P1A -106.2(3) . . . . ?
N1A P2A N2A P1A -7.5(3) . . . . ?
N3A P1A N2A C5A -88.6(6) . . . . ?
N3B P1A N2A C5A -88.6(6) . . . . ?
N1A P1A N2A C5A 166.8(5) . . . . ?
N3A P1A N2A P2A 112.1(3) . . . . ?
N3B P1A N2A P2A 112.1(3) . . . . ?
N1A P1A N2A P2A 7.4(3) . . . . ?
P2A N1A C1A C3A 167.3(8) . . . . ?
P1A N1A C1A C3A -46.4(10) . . . . ?
P2A N1A C1A C2A 47.4(9) . . . . ?
P1A N1A C1A C2A -166.2(7) . . . . ?
P2A N1A C1A C4A -73.2(8) . . . . ?
P1A N1A C1A C4A 73.2(9) . . . . ?
P2A N2A C5A C8A -141.6(8) . . . . ?
P1A N2A C5A C8A 65.1(9) . . . . ?
P2A N2A C5A C6A 92.7(8) . . . . ?
P1A N2A C5A C6A -60.6(8) . . . . ?
P2A N2A C5A C7A -23.7(9) . . . . ?
P1A N2A C5A C7A -176.9(6) . . . . ?
P2A O1A C9A C10A -80.8(6) . . . . ?
P2A O1A C9A C13A 161.5(4) . . . . ?
O1A C9A C10A C11A -123.2(5) . . . . ?
C13A C9A C10A C11A -1.9(6) . . . . ?
C9A C10A C11A C15A 74.0(6) . . . . ?
C9A C10A C11A C12A -34.2(6) . . . . ?
C15A C11A C12A C17A -175.4(5) . . . . ?
C10A C11A C12A C17A -63.6(6) . . . . ?
C15A C11A C12A C16A 62.2(6) . . . . ?
C10A C11A C12A C16A 174.0(5) . . . . ?
C15A C11A C12A C13A -55.9(5) . . . . ?
C10A C11A C12A C13A 55.9(5) . . . . ?
C17A C12A C13A C18A -61.2(8) . . . . ?
C16A C12A C13A C18A 61.6(8) . . . . ?
C11A C12A C13A C18A 179.5(6) . . . . ?
C17A C12A C13A C14A 171.7(5) . . . . ?
C16A C12A C13A C14A -65.5(6) . . . . ?
C11A C12A C13A C14A 52.4(5) . . . . ?
C17A C12A C13A C9A 63.2(6) . . . . ?
C16A C12A C13A C9A -174.0(5) . . . . ?
C11A C12A C13A C9A -56.1(5) . . . . ?
O1A C9A C13A C18A -70.0(7) . . . . ?
C10A C9A C13A C18A 164.6(6) . . . . ?
O1A C9A C13A C14A 56.9(6) . . . . ?
C10A C9A C13A C14A -68.5(6) . . . . ?
O1A C9A C13A C12A 162.4(5) . . . . ?
C10A C9A C13A C12A 37.0(6) . . . . ?
C18A C13A C14A C15A -161.2(6) . . . . ?
C12A C13A C14A C15A -31.8(6) . . . . ?
C9A C13A C14A C15A 72.7(6) . . . . ?
C10A C11A C15A C14A -70.2(6) . . . . ?
C12A C11A C15A C14A 37.6(5) . . . . ?
C13A C14A C15A C11A -3.2(6) . . . . ?
N2A P1A N3A C19A -28.8(7) . . . . ?
N1A P1A N3A C19A 54.9(7) . . . . ?
P1A N3A C19A C20A -142.3(6) . . . . ?
N3A C19A C20A C22A -70.7(8) . . . . ?
N3A C19A C20A C21A 172.3(6) . . . . ?
C19A C20A C22A C23A 117.6(7) . . . . ?
C21A C20A C22A C23A -126.4(6) . . . . ?
C19A C20A C22A C27A -62.6(9) . . . . ?
C21A C20A C22A C27A 53.3(9) . . . . ?
N2A P1A N3B C19B -76.0(10) . . . . ?
N1A P1A N3B C19B 7.8(10) . . . . ?
P1A N3B C19B C20B 146.9(8) . . . . ?
N3B C19B C20B C22B 76.6(13) . . . . ?
N3B C19B C20B C21B -169.1(10) . . . . ?
C19B C20B C22B C23A 18.8(15) . . . . ?
C21B C20B C22B C23A -94.6(11) . . . . ?
C19B C20B C22B C27A -149.3(8) . . . . ?
C21B C20B C22B C27A 97.2(9) . . . . ?
C27A C22B C23A C24A -2.9(11) . . . . ?
C20B C22B C23A C24A -169.7(9) . . . . ?
C27A C22A C23A C24A -2.9(11) . . . . ?
C20A C22A C23A C24A 177.0(6) . . . . ?
C22B C23A C24A C25A 3.0(12) . . . . ?
C22A C23A C24A C25A 3.0(12) . . . . ?
C23A C24A C25A C26A -1.6(11) . . . . ?
C24A C25A C26A C27A 0.3(10) . . . . ?
C23A C22B C27A C26A 1.6(10) . . . . ?
C20B C22B C27A C26A 173.4(7) . . . . ?
C23A C22A C27A C26A 1.6(10) . . . . ?
C20A C22A C27A C26A -178.2(6) . . . . ?
C25A C26A C27A C22B -0.3(11) . . . . ?
C25A C26A C27A C22A -0.3(11) . . . . ?
